data_7023821
loop_
_publ_author_name
'Kottalanka, Ravi K.'
'Naktode, Kishor'
'Anga, Srinivas'
'Nayek, Hari Pada'
'Panda, Tarun K.'

_publ_section_title
;
 Heavier alkaline earth metal complexes with phosphinoselenoic amides:
 evidence of direct M-Se contact (M = Ca, Sr, Ba).
;
_journal_issue 14
_journal_name_full 'Dalton transactions (Cambridge, England : 2003)'
_journal_page_first 4947
_journal_page_last 4956
_journal_paper_doi 10.1039/c2dt32339g
_journal_volume 42
_journal_year 2013
_chemical_formula_moiety 'C58 H58 N2 O2 P2 Se2 Sr, 2(C4 H8 O)'
_chemical_formula_sum 'C66 H74 N2 O4 P2 Se2 Sr'
_chemical_formula_weight 1266.75
_chemical_name_systematic
;
?
;
_space_group_IT_number 2
_symmetry_cell_setting triclinic
_symmetry_space_group_name_Hall '-P 1'
_symmetry_space_group_name_H-M 'P -1'
_atom_sites_solution_hydrogens geom
_atom_sites_solution_primary direct
_atom_sites_solution_secondary difmap
_audit_creation_method SHELXL-97
_cell_angle_alpha 99.369(5)
_cell_angle_beta 101.195(5)
_cell_angle_gamma 103.621(5)
_cell_formula_units_Z 1
_cell_length_a 10.191(5)
_cell_length_b 10.912(5)
_cell_length_c 14.641(5)
_cell_measurement_reflns_used 4909
_cell_measurement_temperature 150(2)
_cell_measurement_theta_max 25.79
_cell_measurement_theta_min 1.45
_cell_volume 1514.7(11)
_computing_cell_refinement
'CrysAlisPro, Agilent Technologies,Version 1.171.35.19 (release 27-10-2011 CrysAlis171 .NET)(compiled Oct 27 2011,15:02:11)'
_computing_data_collection
'CrysAlisPro, Agilent Technologies,Version 1.171.35.19 (release 27-10-2011 CrysAlis171 .NET)(compiled Oct 27 2011,15:02:11)'
_computing_data_reduction
'CrysAlisPro, Agilent Technologies,Version 1.171.35.19 (release 27-10-2011 CrysAlis171 .NET)(compiled Oct 27 2011,15:02:11)'
_computing_molecular_graphics 'ORTEP III & Olex 2.1'
_computing_publication_material WinGX
_computing_structure_refinement 'SHELXL-97 (Sheldrick, 1997)'
_computing_structure_solution 'SHELXS-97 (Sheldrick, 1990)'
_diffrn_ambient_temperature 150(2)
_diffrn_measured_fraction_theta_full 0.978
_diffrn_measured_fraction_theta_max 0.978
_diffrn_measurement_device_type 'SuperNova, Dual, Cu at zero, Eos'
_diffrn_measurement_method '\w scans'
_diffrn_radiation_monochromator mirror
_diffrn_radiation_source 'SuperNova (Cu) X-ray Source'
_diffrn_radiation_type 'Mo K\a'
_diffrn_radiation_wavelength 0.71069
_diffrn_reflns_av_R_equivalents 0.0312
_diffrn_reflns_av_sigmaI/netI 0.0426
_diffrn_reflns_limit_h_max 12
_diffrn_reflns_limit_h_min -10
_diffrn_reflns_limit_k_max 13
_diffrn_reflns_limit_k_min -11
_diffrn_reflns_limit_l_max 13
_diffrn_reflns_limit_l_min -17
_diffrn_reflns_number 10504
_diffrn_reflns_theta_full 25.79
_diffrn_reflns_theta_max 25.79
_diffrn_reflns_theta_min 1.45
_exptl_absorpt_coefficient_mu 2.193
_exptl_absorpt_correction_T_max 1.00000
_exptl_absorpt_correction_T_min 0.51136
_exptl_absorpt_correction_type multi-scan
_exptl_absorpt_process_details
'CrysAlisPro, Agilent Technologies,Version 1.171.35.19 (release 27-10-2011 CrysAlis171 .NET)(compiled Oct 27 2011,15:02:11)'
_exptl_crystal_colour colorless
_exptl_crystal_density_diffrn 1.389
_exptl_crystal_density_method 'not measured'
_exptl_crystal_description block
_exptl_crystal_F_000 652
_exptl_crystal_size_max 0.22
_exptl_crystal_size_mid 0.19
_exptl_crystal_size_min 0.16
_refine_diff_density_max 0.818
_refine_diff_density_min -0.625
_refine_diff_density_rms 0.080
_refine_ls_extinction_method none
_refine_ls_goodness_of_fit_ref 1.063
_refine_ls_hydrogen_treatment mixed
_refine_ls_matrix_type full
_refine_ls_number_parameters 349
_refine_ls_number_reflns 5692
_refine_ls_number_restraints 0
_refine_ls_restrained_S_all 1.063
_refine_ls_R_factor_all 0.0503
_refine_ls_R_factor_gt 0.0444
_refine_ls_shift/su_max 0.000
_refine_ls_shift/su_mean 0.000
_refine_ls_structure_factor_coef Fsqd
_refine_ls_weighting_details 'calc w=1/[\s^2^(Fo^2^)+(0.0496P)^2^+2.5163P] where P=(Fo^2^+2Fc^2^)/3'
_refine_ls_weighting_scheme calc
_refine_ls_wR_factor_gt 0.1149
_refine_ls_wR_factor_ref 0.1201
_reflns_number_gt 5024
_reflns_number_total 5692
_reflns_threshold_expression >2sigma(I)
_cod_data_source_file c2dt32339g.txt
_cod_data_source_block shelxl2
_cod_database_code 7023821

loop_
_symmetry_equiv_pos_as_xyz
'x, y, z'
'-x, -y, -z'

loop_
_atom_site_label
_atom_site_type_symbol
_atom_site_fract_x
_atom_site_fract_y
_atom_site_fract_z
_atom_site_U_iso_or_equiv
_atom_site_adp_type
_atom_site_occupancy
_atom_site_symmetry_multiplicity
_atom_site_calc_flag
_atom_site_refinement_flags
Sr1 Sr 0.5000 0.0000 0.0000 0.02723(13) Uani 1 2 d S
Se1 Se 0.34337(4) -0.10138(4) 0.14894(3) 0.03531(12) Uani 1 1 d .
P1 P 0.49265(9) 0.07210(8) 0.23526(6) 0.02406(19) Uani 1 1 d .
O1 O 0.6891(3) -0.1111(3) 0.0519(2) 0.0396(6) Uani 1 1 d .
C51 C 0.0761(8) -0.3296(7) 0.4657(5) 0.090(2) Uani 1 1 d .
H51A H 0.1152 -0.2630 0.5238 0.108 Uiso 1 1 calc R
H51B H -0.0096 -0.3856 0.4717 0.108 Uiso 1 1 calc R
N1 N 0.5656(3) 0.1544(3) 0.1678(2) 0.0269(6) Uani 1 1 d .
C1 C 0.6621(3) 0.2829(3) 0.2143(2) 0.0281(7) Uani 1 1 d .
H6 H 0.7061 0.2799 0.2793 0.034 Uiso 1 1 calc R
C23 C 0.8133(4) -0.0525(4) 0.4418(3) 0.0351(8) Uani 1 1 d .
H7 H 0.8777 -0.0790 0.4826 0.042 Uiso 1 1 calc R
C25 C 0.7506(4) 0.0308(3) 0.3024(3) 0.0322(8) Uani 1 1 d .
H8 H 0.7736 0.0600 0.2497 0.039 Uiso 1 1 calc R
C2 C 0.7763(4) 0.3103(3) 0.1600(3) 0.0323(8) Uani 1 1 d .
C7 C 0.7487(4) 0.3391(4) 0.0709(3) 0.0375(8) Uani 1 1 d .
H10 H 0.6601 0.3440 0.0440 0.045 Uiso 1 1 calc R
C20 C 0.6200(4) 0.0275(3) 0.3200(2) 0.0269(7) Uani 1 1 d .
C8 C 0.5917(4) 0.3920(3) 0.2205(3) 0.0324(8) Uani 1 1 d .
C22 C 0.6841(4) -0.0561(4) 0.4596(3) 0.0344(8) Uani 1 1 d .
H13 H 0.6618 -0.0850 0.5126 0.041 Uiso 1 1 calc R
C21 C 0.5879(4) -0.0170(3) 0.3991(3) 0.0306(7) Uani 1 1 d .
H14 H 0.5011 -0.0205 0.4112 0.037 Uiso 1 1 calc R
C15 C 0.4957(4) 0.2552(3) 0.3940(3) 0.0370(8) Uani 1 1 d .
H15 H 0.5911 0.2657 0.4097 0.044 Uiso 1 1 calc R
C24 C 0.8464(4) -0.0096(4) 0.3634(3) 0.0347(8) Uani 1 1 d .
H16 H 0.9330 -0.0076 0.3513 0.042 Uiso 1 1 calc R
C26 C 0.6733(4) -0.2187(4) 0.0994(3) 0.0432(9) Uani 1 1 d .
H17A H 0.6086 -0.2958 0.0568 0.052 Uiso 1 1 calc R
H17B H 0.6386 -0.1989 0.1557 0.052 Uiso 1 1 calc R
C19 C 0.2703(4) 0.1481(4) 0.2919(3) 0.0410(9) Uani 1 1 d .
H18 H 0.2126 0.0860 0.2393 0.049 Uiso 1 1 calc R
C6 C 0.8523(5) 0.3610(4) 0.0212(3) 0.0446(10) Uani 1 1 d .
H19 H 0.8329 0.3800 -0.0388 0.054 Uiso 1 1 calc R
C29 C 0.8275(4) -0.0798(5) 0.0365(4) 0.0517(11) Uani 1 1 d .
H20A H 0.8613 0.0120 0.0396 0.062 Uiso 1 1 calc R
H20B H 0.8285 -0.1271 -0.0254 0.062 Uiso 1 1 calc R
C14 C 0.4129(4) 0.1630(3) 0.3138(3) 0.0311(8) Uani 1 1 d .
C9 C 0.4638(4) 0.3809(4) 0.1620(3) 0.0422(9) Uani 1 1 d .
H22 H 0.4158 0.3035 0.1188 0.051 Uiso 1 1 calc R
C10 C 0.6598(5) 0.5079(4) 0.2853(3) 0.0471(10) Uani 1 1 d .
H23 H 0.7456 0.5167 0.3257 0.056 Uiso 1 1 calc R
C28 C 0.9149(5) -0.1189(5) 0.1147(3) 0.0546(12) Uani 1 1 d .
H24A H 0.9456 -0.0520 0.1728 0.066 Uiso 1 1 calc R
H24B H 0.9956 -0.1381 0.0964 0.066 Uiso 1 1 calc R
O3 O 0.1719(5) -0.4021(5) 0.4508(4) 0.0882(13) Uani 1 1 d .
C11 C 0.6016(6) 0.6112(4) 0.2908(4) 0.0586(13) Uani 1 1 d .
H26 H 0.6482 0.6881 0.3351 0.070 Uiso 1 1 calc R
C3 C 0.9091(4) 0.3060(5) 0.1994(3) 0.0500(11) Uani 1 1 d .
H27 H 0.9297 0.2891 0.2600 0.060 Uiso 1 1 calc R
C18 C 0.2139(5) 0.2269(5) 0.3491(4) 0.0528(12) Uani 1 1 d .
H28 H 0.1185 0.2172 0.3341 0.063 Uiso 1 1 calc R
C27 C 0.8161(6) -0.2387(6) 0.1269(4) 0.0678(16) Uani 1 1 d .
H29A H 0.8222 -0.3153 0.0857 0.081 Uiso 1 1 calc R
H29B H 0.8371 -0.2480 0.1925 0.081 Uiso 1 1 calc R
C17 C 0.2984(6) 0.3189(5) 0.4278(4) 0.0544(12) Uani 1 1 d .
H30 H 0.2604 0.3717 0.4650 0.065 Uiso 1 1 calc R
C16 C 0.4389(5) 0.3319(4) 0.4509(3) 0.0486(11) Uani 1 1 d .
H31 H 0.4959 0.3921 0.5048 0.058 Uiso 1 1 calc R
C4 C 1.0123(5) 0.3268(5) 0.1498(4) 0.0617(14) Uani 1 1 d .
H32 H 1.1010 0.3219 0.1765 0.074 Uiso 1 1 calc R
C5 C 0.9833(5) 0.3544(4) 0.0613(4) 0.0520(11) Uani 1 1 d .
H33 H 1.0527 0.3688 0.0282 0.062 Uiso 1 1 calc R
C12 C 0.4754(6) 0.5999(4) 0.2311(4) 0.0585(14) Uani 1 1 d .
H34 H 0.4371 0.6694 0.2338 0.070 Uiso 1 1 calc R
C13 C 0.4062(5) 0.4849(5) 0.1673(4) 0.0551(12) Uani 1 1 d .
H35 H 0.3202 0.4765 0.1272 0.066 Uiso 1 1 calc R
C30 C 0.0480(7) -0.2701(7) 0.3825(6) 0.093(2) Uani 1 1 d .
H39A H 0.0893 -0.1773 0.4007 0.111 Uiso 1 1 calc R
H39B H -0.0514 -0.2871 0.3574 0.111 Uiso 1 1 calc R
C31 C 0.1118(9) -0.3303(8) 0.3094(6) 0.106(3) Uani 1 1 d .
H43A H 0.1534 -0.2679 0.2757 0.127 Uiso 1 1 calc R
H43B H 0.0443 -0.4029 0.2637 0.127 Uiso 1 1 calc R
C32 C 0.2207(8) -0.3732(8) 0.3719(5) 0.092(2) Uani 1 1 d .
H11A H 0.2374 -0.4490 0.3366 0.110 Uiso 1 1 calc R
H11B H 0.3074 -0.3050 0.3926 0.110 Uiso 1 1 calc R

loop_
_atom_site_aniso_label
_atom_site_aniso_U_11
_atom_site_aniso_U_22
_atom_site_aniso_U_33
_atom_site_aniso_U_23
_atom_site_aniso_U_13
_atom_site_aniso_U_12
Sr1 0.0294(2) 0.0300(2) 0.0233(2) 0.00610(17) 0.00632(17) 0.01001(18)
Se1 0.0338(2) 0.0311(2) 0.0377(2) 0.00804(15) 0.00742(16) 0.00328(15)
P1 0.0248(4) 0.0234(4) 0.0255(4) 0.0065(3) 0.0076(3) 0.0073(3)
O1 0.0336(14) 0.0497(16) 0.0417(15) 0.0172(13) 0.0107(12) 0.0170(12)
C51 0.089(5) 0.099(5) 0.089(5) 0.003(4) 0.027(4) 0.043(4)
N1 0.0286(14) 0.0238(14) 0.0281(14) 0.0060(11) 0.0070(12) 0.0068(11)
C1 0.0257(17) 0.0281(17) 0.0290(17) 0.0068(14) 0.0050(14) 0.0055(13)
C23 0.0372(19) 0.0340(19) 0.0329(19) 0.0075(15) 0.0006(15) 0.0137(16)
C25 0.0348(19) 0.0345(19) 0.0313(18) 0.0091(15) 0.0129(15) 0.0117(15)
C2 0.0298(18) 0.0258(17) 0.040(2) 0.0069(15) 0.0117(15) 0.0038(14)
C7 0.0322(19) 0.039(2) 0.035(2) 0.0046(16) 0.0071(16) 0.0019(16)
C20 0.0290(17) 0.0251(16) 0.0250(16) 0.0038(13) 0.0050(13) 0.0069(13)
C8 0.039(2) 0.0272(17) 0.0337(19) 0.0084(14) 0.0161(16) 0.0069(15)
C22 0.043(2) 0.0348(19) 0.0306(18) 0.0122(15) 0.0122(16) 0.0136(16)
C21 0.0321(18) 0.0306(18) 0.0332(18) 0.0088(14) 0.0127(15) 0.0117(14)
C15 0.046(2) 0.0266(18) 0.043(2) 0.0088(16) 0.0206(18) 0.0104(16)
C24 0.0286(18) 0.041(2) 0.038(2) 0.0105(16) 0.0094(15) 0.0134(16)
C26 0.043(2) 0.043(2) 0.044(2) 0.0118(18) 0.0074(18) 0.0118(18)
C19 0.040(2) 0.052(2) 0.041(2) 0.0203(18) 0.0135(17) 0.0234(19)
C6 0.054(3) 0.037(2) 0.038(2) 0.0057(17) 0.0190(19) -0.0023(18)
C29 0.035(2) 0.063(3) 0.064(3) 0.024(2) 0.017(2) 0.015(2)
C14 0.039(2) 0.0301(18) 0.0340(18) 0.0166(15) 0.0177(16) 0.0146(15)
C9 0.038(2) 0.034(2) 0.055(3) 0.0102(18) 0.0116(19) 0.0111(17)
C10 0.054(3) 0.032(2) 0.050(2) 0.0030(18) 0.012(2) 0.0057(18)
C28 0.037(2) 0.080(3) 0.052(3) 0.012(2) 0.011(2) 0.026(2)
O3 0.089(3) 0.093(3) 0.109(4) 0.040(3) 0.044(3) 0.046(3)
C11 0.083(4) 0.026(2) 0.070(3) 0.003(2) 0.035(3) 0.011(2)
C3 0.038(2) 0.065(3) 0.056(3) 0.031(2) 0.015(2) 0.016(2)
C18 0.053(3) 0.070(3) 0.062(3) 0.035(3) 0.030(2) 0.042(2)
C27 0.066(3) 0.089(4) 0.083(4) 0.047(3) 0.039(3) 0.052(3)
C17 0.083(4) 0.048(3) 0.060(3) 0.024(2) 0.042(3) 0.043(3)
C16 0.072(3) 0.031(2) 0.052(3) 0.0096(18) 0.032(2) 0.016(2)
C4 0.036(2) 0.075(3) 0.088(4) 0.042(3) 0.024(2) 0.018(2)
C5 0.045(2) 0.049(3) 0.066(3) 0.013(2) 0.032(2) 0.006(2)
C12 0.076(3) 0.036(2) 0.089(4) 0.027(2) 0.051(3) 0.029(2)
C13 0.047(3) 0.048(3) 0.083(4) 0.027(2) 0.023(2) 0.023(2)
C30 0.072(4) 0.071(4) 0.116(6) -0.009(4) -0.007(4) 0.029(3)
C31 0.108(6) 0.112(6) 0.125(7) 0.050(5) 0.040(5) 0.055(5)
C32 0.089(5) 0.113(6) 0.102(5) 0.041(5) 0.048(4) 0.049(4)

loop_
_atom_type_symbol
_atom_type_description
_atom_type_scat_dispersion_real
_atom_type_scat_dispersion_imag
_atom_type_scat_source
Sr Sr -1.5307 3.2498 'International Tables Vol C Tables 4.2.6.8 and 6.1.1.4'
Se Se -0.0929 2.2259 'International Tables Vol C Tables 4.2.6.8 and 6.1.1.4'
P P 0.1023 0.0942 'International Tables Vol C Tables 4.2.6.8 and 6.1.1.4'
O O 0.0106 0.0060 'International Tables Vol C Tables 4.2.6.8 and 6.1.1.4'
N N 0.0061 0.0033 'International Tables Vol C Tables 4.2.6.8 and 6.1.1.4'
C C 0.0033 0.0016 'International Tables Vol C Tables 4.2.6.8 and 6.1.1.4'
H H 0.0000 0.0000 'International Tables Vol C Tables 4.2.6.8 and 6.1.1.4'

loop_
_geom_angle_atom_site_label_1
_geom_angle_atom_site_label_2
_geom_angle_atom_site_label_3
_geom_angle
_geom_angle_site_symmetry_1
_geom_angle_site_symmetry_3
O1 Sr1 O1 180.00(10) . 2_655
O1 Sr1 N1 91.72(9) . .
O1 Sr1 N1 88.28(9) 2_655 .
O1 Sr1 N1 88.28(9) . 2_655
O1 Sr1 N1 91.72(9) 2_655 2_655
N1 Sr1 N1 180.0 . 2_655
O1 Sr1 Se1 89.69(7) . 2_655
O1 Sr1 Se1 90.31(7) 2_655 2_655
N1 Sr1 Se1 115.76(7) . 2_655
N1 Sr1 Se1 64.24(7) 2_655 2_655
O1 Sr1 Se1 90.31(7) . .
O1 Sr1 Se1 89.69(7) 2_655 .
N1 Sr1 Se1 64.23(7) . .
N1 Sr1 Se1 115.77(7) 2_655 .
Se1 Sr1 Se1 180.0 2_655 .
O1 Sr1 P1 87.08(7) . .
O1 Sr1 P1 92.92(7) 2_655 .
N1 Sr1 P1 26.86(6) . .
N1 Sr1 P1 153.14(6) 2_655 .
Se1 Sr1 P1 142.11(2) 2_655 .
Se1 Sr1 P1 37.89(2) . .
O1 Sr1 P1 92.91(7) . 2_655
O1 Sr1 P1 87.08(7) 2_655 2_655
N1 Sr1 P1 153.14(6) . 2_655
N1 Sr1 P1 26.86(6) 2_655 2_655
Se1 Sr1 P1 37.89(2) 2_655 2_655
Se1 Sr1 P1 142.11(2) . 2_655
P1 Sr1 P1 180.0 . 2_655
P1 Se1 Sr1 78.39(4) . .
N1 P1 C20 111.50(16) . .
N1 P1 C14 113.66(15) . .
C20 P1 C14 102.31(16) . .
N1 P1 Se1 109.56(11) . .
C20 P1 Se1 108.60(11) . .
C14 P1 Se1 110.95(13) . .
N1 P1 Sr1 47.02(10) . .
C20 P1 Sr1 116.70(11) . .
C14 P1 Sr1 140.46(12) . .
Se1 P1 Sr1 63.72(3) . .
C29 O1 C26 108.4(3) . .
C29 O1 Sr1 125.9(2) . .
C26 O1 Sr1 125.7(2) . .
O3 C51 C30 107.9(6) . .
O3 C51 H51A 110.1 . .
C30 C51 H51A 110.1 . .
O3 C51 H51B 110.1 . .
C30 C51 H51B 110.1 . .
H51A C51 H51B 108.4 . .
C1 N1 P1 117.1(2) . .
C1 N1 Sr1 136.2(2) . .
P1 N1 Sr1 106.13(14) . .
N1 C1 C8 113.9(3) . .
N1 C1 C2 108.4(3) . .
C8 C1 C2 110.3(3) . .
N1 C1 H6 108.0 . .
C8 C1 H6 108.0 . .
C2 C1 H6 108.0 . .
C24 C23 C22 119.9(3) . .
C24 C23 H7 120.0 . .
C22 C23 H7 120.0 . .
C24 C25 C20 120.1(3) . .
C24 C25 H8 119.9 . .
C20 C25 H8 119.9 . .
C3 C2 C7 118.8(4) . .
C3 C2 C1 120.2(4) . .
C7 C2 C1 121.0(3) . .
C2 C7 C6 120.6(4) . .
C2 C7 H10 119.7 . .
C6 C7 H10 119.7 . .
C21 C20 C25 118.8(3) . .
C21 C20 P1 121.8(3) . .
C25 C20 P1 119.3(3) . .
C9 C8 C10 118.5(4) . .
C9 C8 C1 122.4(3) . .
C10 C8 C1 119.1(4) . .
C21 C22 C23 120.2(3) . .
C21 C22 H13 119.9 . .
C23 C22 H13 119.9 . .
C22 C21 C20 120.6(3) . .
C22 C21 H14 119.7 . .
C20 C21 H14 119.7 . .
C16 C15 C14 121.4(4) . .
C16 C15 H15 119.3 . .
C14 C15 H15 119.3 . .
C23 C24 C25 120.3(3) . .
C23 C24 H16 119.9 . .
C25 C24 H16 119.9 . .
O1 C26 C27 106.3(4) . .
O1 C26 H17A 110.5 . .
C27 C26 H17A 110.5 . .
O1 C26 H17B 110.5 . .
C27 C26 H17B 110.5 . .
H17A C26 H17B 108.7 . .
C14 C19 C18 119.8(4) . .
C14 C19 H18 120.1 . .
C18 C19 H18 120.1 . .
C5 C6 C7 119.7(4) . .
C5 C6 H19 120.2 . .
C7 C6 H19 120.2 . .
O1 C29 C28 105.4(4) . .
O1 C29 H20A 110.7 . .
C28 C29 H20A 110.7 . .
O1 C29 H20B 110.7 . .
C28 C29 H20B 110.7 . .
H20A C29 H20B 108.8 . .
C19 C14 C15 118.5(4) . .
C19 C14 P1 121.2(3) . .
C15 C14 P1 120.2(3) . .
C8 C9 C13 120.4(4) . .
C8 C9 H22 119.8 . .
C13 C9 H22 119.8 . .
C8 C10 C11 121.0(5) . .
C8 C10 H23 119.5 . .
C11 C10 H23 119.5 . .
C29 C28 C27 102.5(4) . .
C29 C28 H24A 111.3 . .
C27 C28 H24A 111.3 . .
C29 C28 H24B 111.3 . .
C27 C28 H24B 111.3 . .
H24A C28 H24B 109.2 . .
C32 O3 C51 107.9(5) . .
C12 C11 C10 120.1(4) . .
C12 C11 H26 119.9 . .
C10 C11 H26 119.9 . .
C2 C3 C4 120.8(4) . .
C2 C3 H27 119.6 . .
C4 C3 H27 119.6 . .
C17 C18 C19 120.6(4) . .
C17 C18 H28 119.7 . .
C19 C18 H28 119.7 . .
C26 C27 C28 105.0(4) . .
C26 C27 H29A 110.7 . .
C28 C27 H29A 110.7 . .
C26 C27 H29B 110.7 . .
C28 C27 H29B 110.7 . .
H29A C27 H29B 108.8 . .
C16 C17 C18 119.7(4) . .
C16 C17 H30 120.1 . .
C18 C17 H30 120.1 . .
C17 C16 C15 120.0(4) . .
C17 C16 H31 120.0 . .
C15 C16 H31 120.0 . .
C5 C4 C3 119.9(4) . .
C5 C4 H32 120.1 . .
C3 C4 H32 120.1 . .
C4 C5 C6 120.3(4) . .
C4 C5 H33 119.8 . .
C6 C5 H33 119.8 . .
C11 C12 C13 119.5(4) . .
C11 C12 H34 120.3 . .
C13 C12 H34 120.3 . .
C12 C13 C9 120.6(5) . .
C12 C13 H35 119.7 . .
C9 C13 H35 119.7 . .
C51 C30 C31 106.3(6) . .
C51 C30 H39A 110.5 . .
C31 C30 H39A 110.5 . .
C51 C30 H39B 110.5 . .
C31 C30 H39B 110.5 . .
H39A C30 H39B 108.7 . .
C30 C31 C32 100.8(6) . .
C30 C31 H43A 111.6 . .
C32 C31 H43A 111.6 . .
C30 C31 H43B 111.6 . .
C32 C31 H43B 111.6 . .
H43A C31 H43B 109.4 . .
O3 C32 C31 108.2(6) . .
O3 C32 H11A 110.1 . .
C31 C32 H11A 110.1 . .
O3 C32 H11B 110.1 . .
C31 C32 H11B 110.1 . .
H11A C32 H11B 108.4 . .

loop_
_geom_bond_atom_site_label_1
_geom_bond_atom_site_label_2
_geom_bond_distance
_geom_bond_site_symmetry_2
Sr1 O1 2.567(3) .
Sr1 O1 2.567(3) 2_655
Sr1 N1 2.609(3) .
Sr1 N1 2.609(3) 2_655
Sr1 Se1 3.1355(9) 2_655
Sr1 Se1 3.1356(9) .
Sr1 P1 3.4255(14) .
Sr1 P1 3.4256(14) 2_655
Se1 P1 2.1478(11) .
P1 N1 1.611(3) .
P1 C20 1.824(3) .
P1 C14 1.827(4) .
O1 C29 1.442(5) .
O1 C26 1.452(5) .
C51 O3 1.420(7) .
C51 C30 1.482(10) .
C51 H51A 0.9700 .
C51 H51B 0.9700 .
N1 C1 1.475(4) .
C1 C8 1.528(5) .
C1 C2 1.532(5) .
C1 H6 0.9800 .
C23 C24 1.378(5) .
C23 C22 1.385(5) .
C23 H7 0.9300 .
C25 C24 1.392(5) .
C25 C20 1.398(5) .
C25 H8 0.9300 .
C2 C3 1.379(6) .
C2 C7 1.382(5) .
C7 C6 1.391(6) .
C7 H10 0.9300 .
C20 C21 1.392(5) .
C8 C9 1.380(6) .
C8 C10 1.386(5) .
C22 C21 1.382(5) .
C22 H13 0.9300 .
C21 H14 0.9300 .
C15 C16 1.384(5) .
C15 C14 1.391(6) .
C15 H15 0.9300 .
C24 H16 0.9300 .
C26 C27 1.509(6) .
C26 H17A 0.9700 .
C26 H17B 0.9700 .
C19 C14 1.390(5) .
C19 C18 1.399(6) .
C19 H18 0.9300 .
C6 C5 1.374(6) .
C6 H19 0.9300 .
C29 C28 1.493(6) .
C29 H20A 0.9700 .
C29 H20B 0.9700 .
C9 C13 1.394(6) .
C9 H22 0.9300 .
C10 C11 1.391(6) .
C10 H23 0.9300 .
C28 C27 1.510(7) .
C28 H24A 0.9700 .
C28 H24B 0.9700 .
O3 C32 1.395(8) .
C11 C12 1.374(8) .
C11 H26 0.9300 .
C3 C4 1.387(6) .
C3 H27 0.9300 .
C18 C17 1.382(7) .
C18 H28 0.9300 .
C27 H29A 0.9700 .
C27 H29B 0.9700 .
C17 C16 1.373(7) .
C17 H30 0.9300 .
C16 H31 0.9300 .
C4 C5 1.370(7) .
C4 H32 0.9300 .
C5 H33 0.9300 .
C12 C13 1.375(7) .
C12 H34 0.9300 .
C13 H35 0.9300 .
C30 C31 1.498(10) .
C30 H39A 0.9700 .
C30 H39B 0.9700 .
C31 C32 1.509(9) .
C31 H43A 0.9700 .
C31 H43B 0.9700 .
C32 H11A 0.9700 .
C32 H11B 0.9700 .

loop_
_geom_torsion_atom_site_label_1
_geom_torsion_atom_site_label_2
_geom_torsion_atom_site_label_3
_geom_torsion_atom_site_label_4
_geom_torsion
_geom_torsion_site_symmetry_1
O1 Sr1 Se1 P1 84.85(8) .
O1 Sr1 Se1 P1 -95.15(8) 2_655
N1 Sr1 Se1 P1 -6.92(7) .
N1 Sr1 Se1 P1 173.08(7) 2_655
Se1 Sr1 Se1 P1 -15(12) 2_655
P1 Sr1 Se1 P1 180.0 2_655
Sr1 Se1 P1 N1 10.74(11) .
Sr1 Se1 P1 C20 -111.26(12) .
Sr1 Se1 P1 C14 137.04(12) .
O1 Sr1 P1 N1 99.63(16) .
O1 Sr1 P1 N1 -80.37(16) 2_655
N1 Sr1 P1 N1 180.0 2_655
Se1 Sr1 P1 N1 13.89(14) 2_655
Se1 Sr1 P1 N1 -166.11(14) .
P1 Sr1 P1 N1 101(2) 2_655
O1 Sr1 P1 C20 4.36(14) .
O1 Sr1 P1 C20 -175.64(14) 2_655
N1 Sr1 P1 C20 -95.27(19) .
N1 Sr1 P1 C20 84.73(19) 2_655
Se1 Sr1 P1 C20 -81.38(13) 2_655
Se1 Sr1 P1 C20 98.62(13) .
P1 Sr1 P1 C20 6(2) 2_655
O1 Sr1 P1 C14 174.1(2) .
O1 Sr1 P1 C14 -5.9(2) 2_655
N1 Sr1 P1 C14 74.5(2) .
N1 Sr1 P1 C14 -105.5(2) 2_655
Se1 Sr1 P1 C14 88.39(19) 2_655
Se1 Sr1 P1 C14 -91.61(19) .
P1 Sr1 P1 C14 175(2) 2_655
O1 Sr1 P1 Se1 -94.26(8) .
O1 Sr1 P1 Se1 85.74(8) 2_655
N1 Sr1 P1 Se1 166.11(14) .
N1 Sr1 P1 Se1 -13.89(14) 2_655
Se1 Sr1 P1 Se1 180.0 2_655
P1 Sr1 P1 Se1 -93(2) 2_655
O1 Sr1 O1 C29 51(21) 2_655
N1 Sr1 O1 C29 -95.7(3) .
N1 Sr1 O1 C29 84.3(3) 2_655
Se1 Sr1 O1 C29 20.1(3) 2_655
Se1 Sr1 O1 C29 -159.9(3) .
P1 Sr1 O1 C29 -122.2(3) .
P1 Sr1 O1 C29 57.8(3) 2_655
O1 Sr1 O1 C26 -127(21) 2_655
N1 Sr1 O1 C26 86.2(3) .
N1 Sr1 O1 C26 -93.8(3) 2_655
Se1 Sr1 O1 C26 -158.0(3) 2_655
Se1 Sr1 O1 C26 22.0(3) .
P1 Sr1 O1 C26 59.8(3) .
P1 Sr1 O1 C26 -120.2(3) 2_655
C20 P1 N1 C1 -65.2(3) .
C14 P1 N1 C1 49.8(3) .
Se1 P1 N1 C1 174.5(2) .
Sr1 P1 N1 C1 -172.3(3) .
C20 P1 N1 Sr1 107.05(15) .
C14 P1 N1 Sr1 -137.95(15) .
Se1 P1 N1 Sr1 -13.20(13) .
O1 Sr1 N1 C1 90.0(3) .
O1 Sr1 N1 C1 -90.0(3) 2_655
N1 Sr1 N1 C1 -151.0(2) 2_655
Se1 Sr1 N1 C1 -0.5(3) 2_655
Se1 Sr1 N1 C1 179.5(3) .
P1 Sr1 N1 C1 170.1(4) .
P1 Sr1 N1 C1 -9.9(4) 2_655
O1 Sr1 N1 P1 -80.09(14) .
O1 Sr1 N1 P1 99.91(14) 2_655
N1 Sr1 N1 P1 38.9(2) 2_655
Se1 Sr1 N1 P1 -170.58(10) 2_655
Se1 Sr1 N1 P1 9.42(10) .
P1 Sr1 N1 P1 180.0 2_655
P1 N1 C1 C8 -88.9(3) .
Sr1 N1 C1 C8 101.8(3) .
P1 N1 C1 C2 147.9(2) .
Sr1 N1 C1 C2 -21.3(4) .
N1 C1 C2 C3 -106.9(4) .
C8 C1 C2 C3 127.9(4) .
N1 C1 C2 C7 72.9(4) .
C8 C1 C2 C7 -52.3(4) .
C3 C2 C7 C6 1.2(6) .
C1 C2 C7 C6 -178.6(3) .
C24 C25 C20 C21 -0.2(5) .
C24 C25 C20 P1 -176.5(3) .
N1 P1 C20 C21 164.9(3) .
C14 P1 C20 C21 43.1(3) .
Se1 P1 C20 C21 -74.2(3) .
Sr1 P1 C20 C21 -143.5(3) .
N1 P1 C20 C25 -18.9(3) .
C14 P1 C20 C25 -140.7(3) .
Se1 P1 C20 C25 101.9(3) .
Sr1 P1 C20 C25 32.7(3) .
N1 C1 C8 C9 -20.6(5) .
C2 C1 C8 C9 101.6(4) .
N1 C1 C8 C10 161.3(3) .
C2 C1 C8 C10 -76.6(4) .
C24 C23 C22 C21 0.1(6) .
C23 C22 C21 C20 -0.6(6) .
C25 C20 C21 C22 0.6(5) .
P1 C20 C21 C22 176.8(3) .
C22 C23 C24 C25 0.3(6) .
C20 C25 C24 C23 -0.3(6) .
C29 O1 C26 C27 8.9(5) .
Sr1 O1 C26 C27 -172.7(3) .
C2 C7 C6 C5 -0.3(6) .
C26 O1 C29 C28 -28.3(5) .
Sr1 O1 C29 C28 153.4(3) .
C18 C19 C14 C15 1.2(6) .
C18 C19 C14 P1 -174.7(3) .
C16 C15 C14 C19 -0.5(6) .
C16 C15 C14 P1 175.4(3) .
N1 P1 C14 C19 100.5(3) .
C20 P1 C14 C19 -139.2(3) .
Se1 P1 C14 C19 -23.5(3) .
Sr1 P1 C14 C19 50.2(4) .
N1 P1 C14 C15 -75.3(3) .
C20 P1 C14 C15 45.1(3) .
Se1 P1 C14 C15 160.7(3) .
Sr1 P1 C14 C15 -125.6(3) .
C10 C8 C9 C13 1.1(6) .
C1 C8 C9 C13 -177.1(4) .
C9 C8 C10 C11 -0.6(6) .
C1 C8 C10 C11 177.6(4) .
O1 C29 C28 C27 35.6(5) .
C30 C51 O3 C32 9.5(8) .
C8 C10 C11 C12 -0.5(7) .
C7 C2 C3 C4 -1.8(7) .
C1 C2 C3 C4 178.0(4) .
C14 C19 C18 C17 -0.5(6) .
O1 C26 C27 C28 13.5(5) .
C29 C28 C27 C26 -29.7(5) .
C19 C18 C17 C16 -1.0(7) .
C18 C17 C16 C15 1.7(7) .
C14 C15 C16 C17 -0.9(6) .
C2 C3 C4 C5 1.3(8) .
C3 C4 C5 C6 -0.4(8) .
C7 C6 C5 C4 -0.2(7) .
C10 C11 C12 C13 1.2(7) .
C11 C12 C13 C9 -0.8(7) .
C8 C9 C13 C12 -0.4(7) .
O3 C51 C30 C31 10.0(8) .
C51 C30 C31 C32 -23.6(8) .
C51 O3 C32 C31 -25.6(9) .
C30 C31 C32 O3 30.3(9) .
